data_4307321
loop_
_publ_author_name
'David B. Cordes'
'Lyall R. Hanton'

_publ_contact_author 'Hanton, Lyall R.'
_publ_contact_author_email lhanton@alkali.otago.ac.nz
_publ_section_title
;
Structural Invariance in Silver(I) Coordination Networks Formed Using
Flexible Four-Armed Thiopyridine Ligands
;
_journal_name_full 'Inorganic Chemistry'
_journal_page_first 1634
_journal_page_last 1644
_journal_paper_doi 10.1021/ic061867m
_journal_volume 46
_journal_year 2007
_chemical_formula_moiety 'C17 H17 Ag N2 S2, F6 P'
_chemical_formula_sum 'C17 H17 Ag F6 N2 P S2'
_chemical_formula_weight 566.29
_chemical_name_systematic
;
 ?
;
_space_group_IT_number 61
_symmetry_cell_setting orthorhombic
_symmetry_space_group_name_Hall '-P 2ac 2ab'
_symmetry_space_group_name_H-M 'P b c a'
_atom_sites_solution_hydrogens geom
_atom_sites_solution_primary direct
_atom_sites_solution_secondary difmap
_audit_creation_method SHELXL-97
_cell_angle_alpha 90.000
_cell_angle_beta 90.000
_cell_angle_gamma 90.000
_cell_formula_units_Z 8
_cell_length_a 12.708(5)
_cell_length_b 13.699(5)
_cell_length_c 22.252(5)
_cell_measurement_reflns_used 1376
_cell_measurement_temperature 118(2)
_cell_measurement_theta_max 21.03
_cell_measurement_theta_min 2.37
_cell_volume 3874(2)
_computing_cell_refinement 'Bruker SMART'
_computing_data_collection 'Bruker SMART'
_computing_data_reduction 'Bruker SAINT'
_computing_molecular_graphics 'Bruker SHELXTL'
_computing_publication_material 'Bruker SHELXTL'
_computing_structure_refinement 'SHELXL-97 (Sheldrick, 1997)'
_computing_structure_solution 'Bruker SHELXTL'
_diffrn_ambient_temperature 118(2)
_diffrn_measured_fraction_theta_full 0.985
_diffrn_measured_fraction_theta_max 0.985
_diffrn_measurement_device_type 'CCD area detector'
_diffrn_measurement_method 'phi and omega scans'
_diffrn_radiation_monochromator graphite
_diffrn_radiation_source 'fine-focus sealed tube'
_diffrn_radiation_type MoK\a
_diffrn_radiation_wavelength 0.71069
_diffrn_reflns_av_R_equivalents 0.0997
_diffrn_reflns_av_sigmaI/netI 0.1580
_diffrn_reflns_limit_h_max 14
_diffrn_reflns_limit_h_min -15
_diffrn_reflns_limit_k_max 17
_diffrn_reflns_limit_k_min -5
_diffrn_reflns_limit_l_max 21
_diffrn_reflns_limit_l_min -27
_diffrn_reflns_number 11817
_diffrn_reflns_theta_full 26.41
_diffrn_reflns_theta_max 26.41
_diffrn_reflns_theta_min 2.37
_exptl_absorpt_coefficient_mu 1.402
_exptl_absorpt_correction_T_max 0.777
_exptl_absorpt_correction_T_min 0.4474494
_exptl_absorpt_correction_type multi-scan
_exptl_absorpt_process_details 'Bruker SADABS, 1996'
_exptl_crystal_colour 'pale yellow'
_exptl_crystal_density_diffrn 1.942
_exptl_crystal_density_method 'not measured'
_exptl_crystal_description block
_exptl_crystal_F_000 2248
_exptl_crystal_size_max 0.45
_exptl_crystal_size_mid 0.24
_exptl_crystal_size_min 0.18
_refine_diff_density_max 1.316
_refine_diff_density_min -0.775
_refine_diff_density_rms 0.122
_refine_ls_extinction_method none
_refine_ls_goodness_of_fit_ref 0.743
_refine_ls_hydrogen_treatment constr
_refine_ls_matrix_type full
_refine_ls_number_parameters 262
_refine_ls_number_reflns 3917
_refine_ls_number_restraints 0
_refine_ls_restrained_S_all 0.743
_refine_ls_R_factor_all 0.0902
_refine_ls_R_factor_gt 0.0448
_refine_ls_shift/su_max 0.002
_refine_ls_shift/su_mean 0.000
_refine_ls_structure_factor_coef Fsqd
_refine_ls_weighting_details 'calc w=1/[\s^2^(Fo^2^)+(0.0336P)^2^+0.0000P] where P=(Fo^2^+2Fc^2^)/3'
_refine_ls_weighting_scheme calc
_refine_ls_wR_factor_gt 0.0817
_refine_ls_wR_factor_ref 0.0865
_reflns_number_gt 1860
_reflns_number_total 3917
_reflns_threshold_expression >2sigma(I)
_cod_data_source_file ic061867msi20060928_092243_3.cif
_cod_data_source_block dc3tap
_cod_depositor_comments
;
The following automatic conversions were performed:
'_symmetry_cell_setting' value 'Orthorhombic' changed to 'orthorhombic'
according to '/home/saulius/struct/CIF-dictionaries/cif_core.dic'
dictionary named 'cif_core.dic' version 2.4.1 from 2010-06-29.

Automatic conversion script
Id: cif_fix_enum 1527 2010-12-29 10:47:43Z saulius 
;
_cod_database_code 4307321

loop_
_symmetry_equiv_pos_as_xyz
'x, y, z'
'-x+1/2, -y, z+1/2'
'x+1/2, -y+1/2, -z'
'-x, y+1/2, -z+1/2'
'-x, -y, -z'
'x-1/2, y, -z-1/2'
'-x-1/2, y-1/2, z'
'x, -y-1/2, z-1/2'

loop_
_atom_site_label
_atom_site_type_symbol
_atom_site_fract_x
_atom_site_fract_y
_atom_site_fract_z
_atom_site_U_iso_or_equiv
_atom_site_adp_type
_atom_site_occupancy
_atom_site_symmetry_multiplicity
_atom_site_calc_flag
_atom_site_refinement_flags
_atom_site_disorder_assembly
_atom_site_disorder_group
C1 C 0.4401(4) 0.4967(4) 0.55320(19) 0.0162(12) Uani 1 1 d . . .
C2 C 0.4324(4) 0.4217(4) 0.5109(2) 0.0193(13) Uani 1 1 d . . .
C3 C 0.4928(4) 0.4273(4) 0.4591(2) 0.0170(13) Uani 1 1 d . . .
H3 H 0.4876 0.3769 0.4313 0.020 Uiso 1 1 calc R . .
C4 C 0.3636(5) 0.3328(4) 0.5194(2) 0.0247(14) Uani 1 1 d . . .
H4A H 0.3344 0.3129 0.4810 0.030 Uiso 1 1 calc R . .
H4B H 0.3059 0.3482 0.5462 0.030 Uiso 1 1 calc R . .
C5 C 0.3379(5) 0.1472(4) 0.5659(2) 0.0302(15) Uani 1 1 d . . .
H5A H 0.3643 0.0965 0.5923 0.036 Uiso 1 1 calc R . .
H5B H 0.2801 0.1798 0.5861 0.036 Uiso 1 1 calc R . .
C6 C 0.2990(4) 0.1019(4) 0.5081(2) 0.0217(14) Uani 1 1 d . . .
C7 C 0.3432(4) 0.0175(4) 0.4863(2) 0.0275(15) Uani 1 1 d . . .
H7 H 0.3955 -0.0146 0.5078 0.033 Uiso 1 1 calc R . .
C8 C 0.3088(5) -0.0186(4) 0.4322(2) 0.0314(16) Uani 1 1 d . . .
H8 H 0.3377 -0.0757 0.4168 0.038 Uiso 1 1 calc R . .
C9 C 0.2317(5) 0.0297(4) 0.4008(2) 0.0299(16) Uani 1 1 d . . .
H9 H 0.2100 0.0039 0.3642 0.036 Uiso 1 1 calc R . .
C10 C 0.2196(4) 0.1451(4) 0.4741(2) 0.0253(15) Uani 1 1 d . . .
H10 H 0.1871 0.2006 0.4894 0.030 Uiso 1 1 calc R . .
C11 C 0.3778(4) 0.4990(4) 0.6117(2) 0.0206(13) Uani 1 1 d . . .
H11A H 0.3194 0.4536 0.6095 0.025 Uiso 1 1 calc R . .
H11B H 0.3498 0.5640 0.6184 0.025 Uiso 1 1 calc R . .
C12 C 0.3680(4) 0.4540(4) 0.7340(2) 0.0224(14) Uani 1 1 d . . .
H12A H 0.3101 0.4137 0.7201 0.027 Uiso 1 1 calc R . .
H12B H 0.4003 0.4211 0.7679 0.027 Uiso 1 1 calc R . .
C13 C 0.6743(4) 0.0505(4) 0.7457(2) 0.0209(14) Uani 1 1 d . . .
C14 C 0.7781(5) 0.0783(4) 0.7566(2) 0.0296(16) Uani 1 1 d . . .
H14 H 0.8224 0.0379 0.7787 0.036 Uiso 1 1 calc R . .
C15 C 0.8149(5) 0.1661(4) 0.7345(2) 0.0368(17) Uani 1 1 d . . .
H15 H 0.8833 0.1869 0.7422 0.044 Uiso 1 1 calc R . .
C16 C 0.7468(5) 0.2219(4) 0.7007(2) 0.0287(15) Uani 1 1 d . . .
H16 H 0.7722 0.2796 0.6841 0.034 Uiso 1 1 calc R . .
C17 C 0.6120(4) 0.1136(4) 0.7119(2) 0.0192(13) Uani 1 1 d . . .
H17 H 0.5427 0.0958 0.7042 0.023 Uiso 1 1 calc R . .
N1 N 0.1867(4) 0.1112(3) 0.42000(19) 0.0234(11) Uani 1 1 d . . .
N2 N 0.6466(4) 0.1981(3) 0.69019(17) 0.0245(11) Uani 1 1 d . . .
F1 F -0.0388(3) 0.3380(3) 0.63717(16) 0.0754(13) Uani 1 1 d . . .
F2 F 0.2079(3) 0.3187(3) 0.65098(16) 0.0771(14) Uani 1 1 d . . .
F3 F 0.0940(4) 0.4413(3) 0.63021(17) 0.0971(18) Uani 1 1 d . . .
F4 F 0.0933(3) 0.3056(3) 0.57542(14) 0.0678(13) Uani 1 1 d . . .
F5 F 0.0726(4) 0.2200(3) 0.65997(17) 0.0763(14) Uani 1 1 d . . .
F6 F 0.0782(3) 0.3557(3) 0.71328(14) 0.0689(13) Uani 1 1 d . . .
P1 P 0.08227(13) 0.33083(11) 0.64380(7) 0.0309(4) Uani 1 1 d . . .
S1 S 0.44198(13) 0.23468(10) 0.55063(6) 0.0250(4) Uani 1 1 d . . .
S2 S 0.46496(12) 0.46513(10) 0.67362(5) 0.0229(3) Uani 1 1 d . . .
Ag1 Ag 0.54597(4) 0.30679(3) 0.637952(18) 0.02983(15) Uani 1 1 d . . .

loop_
_atom_site_aniso_label
_atom_site_aniso_U_11
_atom_site_aniso_U_22
_atom_site_aniso_U_33
_atom_site_aniso_U_23
_atom_site_aniso_U_13
_atom_site_aniso_U_12
C1 0.012(3) 0.018(3) 0.019(3) 0.002(2) -0.004(3) 0.001(3)
C2 0.021(4) 0.017(3) 0.020(3) 0.008(2) -0.002(3) 0.002(3)
C3 0.024(4) 0.012(3) 0.015(3) -0.002(2) -0.010(3) 0.008(3)
C4 0.027(4) 0.025(4) 0.022(3) 0.002(3) 0.000(3) -0.003(3)
C5 0.039(4) 0.024(3) 0.028(3) 0.010(3) 0.002(3) -0.004(3)
C6 0.025(4) 0.019(3) 0.021(3) 0.003(3) 0.004(3) -0.004(3)
C7 0.018(4) 0.030(4) 0.035(3) 0.007(3) 0.000(3) 0.001(3)
C8 0.034(4) 0.028(4) 0.032(3) -0.006(3) 0.012(3) 0.001(3)
C9 0.032(4) 0.034(4) 0.024(3) -0.004(3) 0.004(3) -0.009(4)
C10 0.026(4) 0.022(3) 0.028(3) 0.002(3) 0.009(3) -0.007(3)
C11 0.019(4) 0.019(3) 0.024(3) 0.001(2) 0.000(3) 0.004(3)
C12 0.029(4) 0.019(3) 0.020(3) 0.004(2) 0.001(3) 0.001(3)
C13 0.024(4) 0.024(3) 0.015(3) 0.003(3) 0.012(3) 0.000(3)
C14 0.030(4) 0.028(4) 0.031(4) 0.005(3) -0.004(3) 0.003(3)
C15 0.029(4) 0.038(4) 0.044(4) 0.005(3) -0.008(3) -0.010(3)
C16 0.029(4) 0.022(3) 0.035(3) 0.007(3) 0.001(3) -0.002(3)
C17 0.018(4) 0.024(3) 0.016(3) -0.002(3) 0.000(3) 0.003(3)
N1 0.022(3) 0.025(3) 0.023(2) 0.000(2) -0.003(2) -0.008(2)
N2 0.030(3) 0.025(3) 0.018(2) 0.008(2) -0.003(2) 0.009(3)
F1 0.043(3) 0.114(3) 0.070(2) 0.009(3) 0.001(3) 0.013(3)
F2 0.052(3) 0.114(4) 0.066(3) -0.012(3) -0.003(2) -0.015(3)
F3 0.194(6) 0.029(2) 0.068(3) 0.009(2) -0.034(3) -0.022(3)
F4 0.076(3) 0.090(3) 0.038(2) -0.011(2) 0.007(2) -0.009(3)
F5 0.101(4) 0.044(2) 0.084(3) 0.007(2) -0.028(3) -0.009(3)
F6 0.081(3) 0.094(3) 0.0313(19) 0.001(2) 0.003(2) 0.025(3)
P1 0.0355(10) 0.0291(10) 0.0282(9) -0.0035(7) 0.0055(8) -0.0030(8)
S1 0.0269(10) 0.0188(7) 0.0294(7) 0.0024(6) -0.0037(8) -0.0021(8)
S2 0.0256(9) 0.0251(8) 0.0180(7) 0.0001(6) 0.0020(7) 0.0048(8)
Ag1 0.0325(3) 0.0293(2) 0.0277(2) 0.0025(2) -0.0040(3) 0.0076(2)

loop_
_atom_type_symbol
_atom_type_description
_atom_type_scat_dispersion_real
_atom_type_scat_dispersion_imag
_atom_type_scat_source
C C 0.0033 0.0016 'International Tables Vol C Tables 4.2.6.8 and 6.1.1.4'
H H 0.0000 0.0000 'International Tables Vol C Tables 4.2.6.8 and 6.1.1.4'
N N 0.0061 0.0033 'International Tables Vol C Tables 4.2.6.8 and 6.1.1.4'
F F 0.0171 0.0103 'International Tables Vol C Tables 4.2.6.8 and 6.1.1.4'
P P 0.1023 0.0942 'International Tables Vol C Tables 4.2.6.8 and 6.1.1.4'
S S 0.1246 0.1234 'International Tables Vol C Tables 4.2.6.8 and 6.1.1.4'
Ag Ag -0.8971 1.1015 'International Tables Vol C Tables 4.2.6.8 and 6.1.1.4'

loop_
_geom_angle_atom_site_label_1
_geom_angle_atom_site_label_2
_geom_angle_atom_site_label_3
_geom_angle
_geom_angle_site_symmetry_1
_geom_angle_site_symmetry_3
_geom_angle_publ_flag
C3 C1 C2 117.9(4) 5_666 . ?
C3 C1 C11 118.5(4) 5_666 . ?
C2 C1 C11 123.7(5) . . ?
C3 C2 C1 118.7(5) . . ?
C3 C2 C4 117.9(5) . . ?
C1 C2 C4 123.4(5) . . ?
C1 C3 C2 123.4(5) 5_666 . ?
C2 C4 S1 109.1(4) . . ?
C6 C5 S1 110.5(4) . . ?
C7 C6 C10 117.5(5) . . ?
C7 C6 C5 120.8(5) . . ?
C10 C6 C5 121.7(5) . . ?
C8 C7 C6 118.9(6) . . ?
C7 C8 C9 120.0(6) . . ?
N1 C9 C8 123.3(5) . . ?
N1 C10 C6 124.0(5) . . ?
C1 C11 S2 108.9(4) . . ?
C13 C12 S2 113.0(3) 4_656 . ?
C17 C13 C14 117.6(5) . . ?
C17 C13 C12 120.5(5) . 4_646 ?
C14 C13 C12 121.8(5) . 4_646 ?
C15 C14 C13 119.7(6) . . ?
C16 C15 C14 117.7(6) . . ?
N2 C16 C15 124.0(5) . . ?
N2 C17 C13 123.3(5) . . ?
C9 N1 C10 116.2(5) . . ?
C9 N1 Ag1 121.7(4) . 3_456 ?
C10 N1 Ag1 122.0(4) . 3_456 ?
C17 N2 C16 117.7(5) . . ?
C17 N2 Ag1 124.7(4) . . ?
C16 N2 Ag1 117.7(4) . . ?
F1 P1 F3 90.8(3) . . ?
F1 P1 F5 90.3(2) . . ?
F3 P1 F5 177.7(2) . . ?
F1 P1 F4 90.6(2) . . ?
F3 P1 F4 91.0(2) . . ?
F5 P1 F4 90.9(2) . . ?
F1 P1 F6 92.7(2) . . ?
F3 P1 F6 89.1(2) . . ?
F5 P1 F6 89.0(2) . . ?
F4 P1 F6 176.7(2) . . ?
F1 P1 F2 177.7(3) . . ?
F3 P1 F2 91.4(3) . . ?
F5 P1 F2 87.4(3) . . ?
F4 P1 F2 89.1(2) . . ?
F6 P1 F2 87.6(2) . . ?
C4 S1 C5 99.3(3) . . ?
C4 S1 Ag1 106.87(17) . . ?
C5 S1 Ag1 119.36(17) . . ?
C11 S2 C12 99.6(2) . . ?
C11 S2 Ag1 103.17(17) . . ?
C12 S2 Ag1 115.65(17) . . ?
N2 Ag1 N1 99.01(16) . 3_556 ?
N2 Ag1 S2 128.92(11) . . ?
N1 Ag1 S2 93.93(11) 3_556 . ?
N2 Ag1 S1 115.22(12) . . ?
N1 Ag1 S1 98.82(11) 3_556 . ?
S2 Ag1 S1 111.13(5) . . ?

loop_
_geom_bond_atom_site_label_1
_geom_bond_atom_site_label_2
_geom_bond_distance
_geom_bond_site_symmetry_2
_geom_bond_publ_flag
C1 C3 1.374(7) 5_666 ?
C1 C2 1.396(6) . ?
C1 C11 1.524(6) . ?
C2 C3 1.388(6) . ?
C2 C4 1.510(7) . ?
C3 C1 1.374(7) 5_666 ?
C4 S1 1.812(5) . ?
C5 C6 1.512(7) . ?
C5 S1 1.816(6) . ?
C6 C7 1.374(7) . ?
C6 C10 1.393(7) . ?
C7 C8 1.372(7) . ?
C8 C9 1.373(8) . ?
C9 N1 1.326(7) . ?
C10 N1 1.356(6) . ?
C11 S2 1.827(5) . ?
C12 C13 1.498(6) 4_656 ?
C12 S2 1.829(5) . ?
C13 C17 1.391(7) . ?
C13 C14 1.395(7) . ?
C13 C12 1.498(6) 4_646 ?
C14 C15 1.381(7) . ?
C15 C16 1.378(7) . ?
C16 N2 1.335(7) . ?
C17 N2 1.329(6) . ?
N1 Ag1 2.475(5) 3_456 ?
N2 Ag1 2.281(4) . ?
F1 P1 1.549(4) . ?
F2 P1 1.614(4) . ?
F3 P1 1.551(4) . ?
F4 P1 1.567(3) . ?
F5 P1 1.566(4) . ?
F6 P1 1.584(3) . ?
S1 Ag1 2.5491(15) . ?
S2 Ag1 2.5288(16) . ?
Ag1 N1 2.475(5) 3_556 ?
